data_7230910
loop_
_publ_author_name
'Rajagopal, Shinaj K.'
'K, Nagaraj'
'Deb, Somadrita'
'Bhat, Vinayak'
'Sasikumar, Devika'
'Sebastian, Ebin'
'Hariharan, Mahesh'

_publ_section_title
;
 Extending the scope of the carbonyl facilitated triplet excited state
 towards visible light excitation.
;
_journal_issue 28
_journal_name_full 'Physical chemistry chemical physics : PCCP'
_journal_page_first 19120
_journal_page_last 19128
_journal_paper_doi 10.1039/c8cp01023d
_journal_volume 20
_journal_year 2018
_chemical_formula_moiety 'C29 H18 O'
_chemical_formula_sum 'C29 H18 O'
_chemical_formula_weight 382.43
_space_group_crystal_system monoclinic
_space_group_IT_number 14
_space_group_name_Hall '-P 2ybc'
_space_group_name_H-M_alt 'P 1 21/c 1'
_symmetry_space_group_name_Hall '-P 2ybc'
_symmetry_space_group_name_H-M 'P 1 21/c 1'
_atom_sites_solution_hydrogens geom
_audit_creation_method SHELXL-2014
_audit_update_record
;
2017-06-30 deposited with the CCDC.
2018-06-18 downloaded from the CCDC.
;
_cell_angle_alpha 90.000(5)
_cell_angle_beta 98.654(5)
_cell_angle_gamma 90.000(5)
_cell_formula_units_Z 4
_cell_length_a 6.635(5)
_cell_length_b 15.315(5)
_cell_length_c 19.049(5)
_cell_measurement_reflns_used 4864
_cell_measurement_temperature 296(2)
_cell_measurement_theta_max 27.65
_cell_measurement_theta_min 2.54
_cell_volume 1913.6(17)
_computing_cell_refinement 'APEX2/SAINT (Bruker, 2004)'
_computing_data_collection 'APEX2 (Bruker, 2004)'
_computing_data_reduction 'SAINT/XPREP (Bruker, 2004)'
_computing_molecular_graphics 'ORTEP3 (Farrugia, 1997) and Mercury (Bruno et al., 2002)'
_computing_publication_material 'SHELXL-2014 (Sheldrick, 2014)'
_computing_structure_refinement 'SHELXL-2014 (Sheldrick, 2014)'
_computing_structure_solution 'SHELXL-2014 (Sheldrick, 2014)'
_diffrn_ambient_temperature 296(2)
_diffrn_detector_area_resol_mean 0
_diffrn_measured_fraction_theta_full 0.974
_diffrn_measured_fraction_theta_max 0.999
_diffrn_measurement_device_type 'Bruker KAPPA APEX-II CCD'
_diffrn_measurement_method '\f and \w scans'
_diffrn_radiation_type MoK\a
_diffrn_radiation_wavelength 0.71073
_diffrn_reflns_av_R_equivalents 0.0237
_diffrn_reflns_av_unetI/netI 0.0234
_diffrn_reflns_Laue_measured_fraction_full 0.974
_diffrn_reflns_Laue_measured_fraction_max 0.999
_diffrn_reflns_limit_h_max 7
_diffrn_reflns_limit_h_min -7
_diffrn_reflns_limit_k_max 15
_diffrn_reflns_limit_k_min -18
_diffrn_reflns_limit_l_max 22
_diffrn_reflns_limit_l_min -22
_diffrn_reflns_number 15115
_diffrn_reflns_point_group_measured_fraction_full 0.974
_diffrn_reflns_point_group_measured_fraction_max 0.999
_diffrn_reflns_theta_full 25.242
_diffrn_reflns_theta_max 24.996
_diffrn_reflns_theta_min 2.163
_diffrn_source 'sealed tube'
_exptl_absorpt_coefficient_mu 0.079
_exptl_absorpt_correction_T_max 0.9883
_exptl_absorpt_correction_T_min 0.9844
_exptl_absorpt_correction_type multi-scan
_exptl_absorpt_process_details SADABS
_exptl_crystal_colour yellow
_exptl_crystal_density_diffrn 1.327
_exptl_crystal_density_meas 1.327
_exptl_crystal_density_method NONE
_exptl_crystal_description block
_exptl_crystal_F_000 800
_exptl_crystal_size_max 0.200
_exptl_crystal_size_mid 0.150
_exptl_crystal_size_min 0.150
_refine_diff_density_max 0.111
_refine_diff_density_min -0.149
_refine_diff_density_rms 0.032
_refine_ls_extinction_method none
_refine_ls_goodness_of_fit_ref 1.024
_refine_ls_hydrogen_treatment constr
_refine_ls_matrix_type full
_refine_ls_number_parameters 271
_refine_ls_number_reflns 3361
_refine_ls_number_restraints 0
_refine_ls_restrained_S_all 1.024
_refine_ls_R_factor_all 0.0540
_refine_ls_R_factor_gt 0.0357
_refine_ls_shift/su_max 0.001
_refine_ls_shift/su_mean 0.000
_refine_ls_structure_factor_coef Fsqd
_refine_ls_weighting_details 'w=1/[\s^2^(Fo^2^)+(0.0469P)^2^+0.3023P] where P=(Fo^2^+2Fc^2^)/3'
_refine_ls_weighting_scheme calc
_refine_ls_wR_factor_gt 0.0850
_refine_ls_wR_factor_ref 0.0969
_reflns_Friedel_coverage 0.000
_reflns_number_gt 2508
_reflns_number_total 3361
_reflns_threshold_expression 'I > 2\s(I)'
_cod_data_source_file c8cp01023d2.cif
_cod_data_source_block shelx_CCDC2
_cod_depositor_comments 'Adding full bibliography for 7230907--7230912.cif.'
_cod_database_code 7230910
_shelx_space_group_comment
;
The symmetry employed for this shelxl refinement is uniquely defined
by the following loop, which should always be used as a source of
symmetry information in preference to the above space-group names.
They are only intended as comments.
;
_shelx_estimated_absorpt_t_min 0.984
_shelx_estimated_absorpt_t_max 0.988
_shelxl_version_number 2014-3

loop_
_space_group_symop_operation_xyz
'x, y, z'
'-x, y+1/2, -z+1/2'
'-x, -y, -z'
'x, -y-1/2, z-1/2'

loop_
_atom_site_label
_atom_site_type_symbol
_atom_site_fract_x
_atom_site_fract_y
_atom_site_fract_z
_atom_site_U_iso_or_equiv
_atom_site_adp_type
_atom_site_occupancy
_atom_site_site_symmetry_order
_atom_site_calc_flag
_atom_site_refinement_flags_posn
_atom_site_refinement_flags_adp
C1 C 0.3329(2) 0.06248(9) 0.85893(7) 0.0361(3) Uani 1 1 d . .
C2 C 0.5333(2) 0.08282(10) 0.89399(8) 0.0442(4) Uani 1 1 d . .
H2 H 0.5774 0.1405 0.8960 0.053 Uiso 1 1 calc R U
C3 C 0.6602(2) 0.01942(11) 0.92432(9) 0.0532(4) Uani 1 1 d . .
H3 H 0.7892 0.0345 0.9473 0.064 Uiso 1 1 calc R U
C4 C 0.6000(3) -0.06903(12) 0.92164(9) 0.0591(5) Uani 1 1 d . .
H4 H 0.6892 -0.1117 0.9425 0.071 Uiso 1 1 calc R U
C5 C 0.4130(3) -0.09157(11) 0.88883(9) 0.0525(4) Uani 1 1 d . .
H5 H 0.3749 -0.1501 0.8872 0.063 Uiso 1 1 calc R U
C6 C 0.2724(2) -0.02763(10) 0.85661(7) 0.0408(4) Uani 1 1 d . .
C7 C 0.0804(2) -0.05061(10) 0.82178(8) 0.0463(4) Uani 1 1 d . .
H7 H 0.0395 -0.1086 0.8226 0.056 Uiso 1 1 calc R U
C8 C -0.0527(2) 0.01014(10) 0.78568(7) 0.0405(4) Uani 1 1 d . .
C9 C -0.2461(2) -0.01585(11) 0.74847(8) 0.0521(4) Uani 1 1 d . .
H9 H -0.2832 -0.0744 0.7478 0.062 Uiso 1 1 calc R U
C10 C -0.3760(3) 0.04324(12) 0.71428(9) 0.0573(5) Uani 1 1 d . .
H10 H -0.5014 0.0253 0.6900 0.069 Uiso 1 1 calc R U
C11 C -0.3214(2) 0.13210(12) 0.71544(8) 0.0538(4) Uani 1 1 d . .
H11 H -0.4128 0.1727 0.6925 0.065 Uiso 1 1 calc R U
C12 C -0.1382(2) 0.15953(10) 0.74931(8) 0.0444(4) Uani 1 1 d . .
H12 H -0.1060 0.2186 0.7489 0.053 Uiso 1 1 calc R U
C13 C 0.0068(2) 0.09978(9) 0.78561(7) 0.0356(3) Uani 1 1 d . .
C14 C 0.1976(2) 0.12533(9) 0.82389(7) 0.0341(3) Uani 1 1 d . .
C15 C 0.25530(19) 0.22015(9) 0.82370(7) 0.0350(3) Uani 1 1 d . .
C16 C 0.32994(19) 0.26923(9) 0.89122(7) 0.0340(3) Uani 1 1 d . .
C17 C 0.5047(2) 0.32315(9) 0.89303(7) 0.0367(3) Uani 1 1 d . .
C18 C 0.6242(2) 0.32804(10) 0.83720(8) 0.0448(4) Uani 1 1 d . .
H18 H 0.5853 0.2957 0.7961 0.054 Uiso 1 1 calc R U
C19 C 0.7940(2) 0.37878(11) 0.84239(9) 0.0535(4) Uani 1 1 d . .
H19 H 0.8700 0.3796 0.8052 0.064 Uiso 1 1 calc R U
C20 C 0.8564(2) 0.42990(11) 0.90274(10) 0.0585(5) Uani 1 1 d . .
H20 H 0.9705 0.4656 0.9048 0.070 Uiso 1 1 calc R U
C21 C 0.7504(2) 0.42712(11) 0.95777(10) 0.0546(4) Uani 1 1 d . .
H21 H 0.7930 0.4609 0.9979 0.066 Uiso 1 1 calc R U
C22 C 0.5736(2) 0.37318(9) 0.95558(8) 0.0423(4) Uani 1 1 d . .
C23 C 0.4684(2) 0.36787(10) 1.01301(8) 0.0482(4) Uani 1 1 d . .
H23 H 0.5147 0.4003 1.0535 0.058 Uiso 1 1 calc R U
C24 C 0.2961(2) 0.31596(10) 1.01235(7) 0.0413(4) Uani 1 1 d . .
C25 C 0.1873(2) 0.31377(11) 1.07127(8) 0.0516(4) Uani 1 1 d . .
H25 H 0.2352 0.3459 1.1118 0.062 Uiso 1 1 calc R U
C26 C 0.0158(3) 0.26586(12) 1.06946(8) 0.0535(4) Uani 1 1 d . .
H26 H -0.0530 0.2651 1.1085 0.064 Uiso 1 1 calc R U
C27 C -0.0587(2) 0.21703(11) 1.00832(8) 0.0478(4) Uani 1 1 d . .
H27 H -0.1776 0.1846 1.0073 0.057 Uiso 1 1 calc R U
C28 C 0.0399(2) 0.21655(10) 0.95106(7) 0.0402(3) Uani 1 1 d . .
H28 H -0.0129 0.1838 0.9114 0.048 Uiso 1 1 calc R U
C29 C 0.22348(19) 0.26527(9) 0.95007(7) 0.0354(3) Uani 1 1 d . .
O1 O 0.23984(16) 0.25867(7) 0.76706(5) 0.0509(3) Uani 1 1 d . .

loop_
_atom_site_aniso_label
_atom_site_aniso_U_11
_atom_site_aniso_U_22
_atom_site_aniso_U_33
_atom_site_aniso_U_23
_atom_site_aniso_U_13
_atom_site_aniso_U_12
C1 0.0419(8) 0.0342(8) 0.0329(7) -0.0015(6) 0.0082(6) 0.0027(6)
C2 0.0445(8) 0.0396(9) 0.0473(9) -0.0024(7) 0.0028(7) 0.0042(7)
C3 0.0487(9) 0.0535(11) 0.0553(10) 0.0029(8) 0.0010(7) 0.0112(8)
C4 0.0639(11) 0.0514(11) 0.0619(11) 0.0144(9) 0.0092(9) 0.0215(9)
C5 0.0655(11) 0.0344(9) 0.0597(10) 0.0088(7) 0.0165(8) 0.0075(8)
C6 0.0522(9) 0.0324(9) 0.0401(8) 0.0008(6) 0.0142(7) 0.0024(7)
C7 0.0601(10) 0.0305(9) 0.0506(9) -0.0035(7) 0.0154(7) -0.0073(7)
C8 0.0482(9) 0.0353(9) 0.0390(8) -0.0076(6) 0.0099(6) -0.0059(7)
C9 0.0575(10) 0.0436(10) 0.0540(10) -0.0113(8) 0.0048(8) -0.0158(8)
C10 0.0503(9) 0.0609(12) 0.0564(10) -0.0099(9) -0.0061(8) -0.0158(8)
C11 0.0488(9) 0.0549(11) 0.0526(10) -0.0024(8) -0.0094(7) -0.0024(8)
C12 0.0464(8) 0.0382(9) 0.0458(8) -0.0024(7) -0.0018(7) -0.0027(7)
C13 0.0406(8) 0.0341(8) 0.0323(7) -0.0051(6) 0.0061(6) -0.0030(6)
C14 0.0393(7) 0.0306(8) 0.0325(7) -0.0037(6) 0.0062(6) -0.0012(6)
C15 0.0323(7) 0.0333(8) 0.0379(8) 0.0015(6) 0.0010(5) 0.0002(6)
C16 0.0351(7) 0.0261(8) 0.0383(7) -0.0002(6) -0.0023(6) 0.0031(6)
C17 0.0358(7) 0.0276(8) 0.0440(8) 0.0011(6) -0.0034(6) 0.0034(6)
C18 0.0415(8) 0.0409(9) 0.0500(9) 0.0017(7) 0.0006(7) -0.0018(7)
C19 0.0450(9) 0.0498(11) 0.0647(11) 0.0095(8) 0.0054(8) -0.0045(7)
C20 0.0439(9) 0.0463(11) 0.0814(13) 0.0046(9) -0.0029(9) -0.0118(8)
C21 0.0470(9) 0.0420(10) 0.0684(11) -0.0088(8) -0.0120(8) -0.0064(7)
C22 0.0385(8) 0.0328(9) 0.0513(9) -0.0035(7) -0.0073(7) 0.0028(6)
C23 0.0500(9) 0.0433(10) 0.0461(9) -0.0134(7) -0.0090(7) 0.0029(7)
C24 0.0429(8) 0.0386(9) 0.0395(8) -0.0044(6) -0.0035(6) 0.0072(7)
C25 0.0595(10) 0.0543(11) 0.0388(9) -0.0104(7) -0.0002(7) 0.0076(8)
C26 0.0603(10) 0.0593(11) 0.0427(9) -0.0004(8) 0.0139(7) 0.0081(9)
C27 0.0457(8) 0.0495(10) 0.0488(9) 0.0016(7) 0.0090(7) 0.0011(7)
C28 0.0399(8) 0.0386(9) 0.0408(8) -0.0029(6) 0.0019(6) 0.0017(6)
C29 0.0357(7) 0.0298(8) 0.0383(7) -0.0002(6) -0.0024(6) 0.0058(6)
O1 0.0635(7) 0.0454(7) 0.0398(6) 0.0080(5) -0.0052(5) -0.0142(5)

loop_
_atom_type_symbol
_atom_type_description
_atom_type_scat_dispersion_real
_atom_type_scat_dispersion_imag
_atom_type_scat_source
C C 0.0033 0.0016 'International Tables Vol C Tables 4.2.6.8 and 6.1.1.4'
H H 0.0000 0.0000 'International Tables Vol C Tables 4.2.6.8 and 6.1.1.4'
O O 0.0106 0.0060 'International Tables Vol C Tables 4.2.6.8 and 6.1.1.4'

loop_
_geom_angle_atom_site_label_1
_geom_angle_atom_site_label_2
_geom_angle_atom_site_label_3
_geom_angle
C14 C1 C2 123.51(13)
C14 C1 C6 119.04(13)
C2 C1 C6 117.37(13)
C3 C2 C1 121.15(15)
C3 C2 H2 119.4
C1 C2 H2 119.4
C2 C3 C4 121.18(16)
C2 C3 H3 119.4
C4 C3 H3 119.4
C5 C4 C3 119.91(15)
C5 C4 H4 120.0
C3 C4 H4 120.0
C4 C5 C6 121.39(16)
C4 C5 H5 119.3
C6 C5 H5 119.3
C7 C6 C5 121.66(15)
C7 C6 C1 119.32(14)
C5 C6 C1 119.00(14)
C6 C7 C8 122.32(14)
C6 C7 H7 118.8
C8 C7 H7 118.8
C7 C8 C9 121.06(14)
C7 C8 C13 119.23(14)
C9 C8 C13 119.71(14)
C10 C9 C8 121.00(15)
C10 C9 H9 119.5
C8 C9 H9 119.5
C9 C10 C11 119.80(15)
C9 C10 H10 120.1
C11 C10 H10 120.1
C12 C11 C10 121.19(16)
C12 C11 H11 119.4
C10 C11 H11 119.4
C11 C12 C13 121.50(15)
C11 C12 H12 119.3
C13 C12 H12 119.2
C14 C13 C12 123.80(13)
C14 C13 C8 119.34(13)
C12 C13 C8 116.76(13)
C1 C14 C13 120.62(13)
C1 C14 C15 121.06(12)
C13 C14 C15 118.27(12)
O1 C15 C14 118.82(12)
O1 C15 C16 119.10(12)
C14 C15 C16 122.08(12)
C29 C16 C17 120.63(12)
C29 C16 C15 121.07(12)
C17 C16 C15 118.23(12)
C16 C17 C18 123.92(13)
C16 C17 C22 119.26(13)
C18 C17 C22 116.75(13)
C19 C18 C17 121.68(15)
C19 C18 H18 119.2
C17 C18 H18 119.2
C18 C19 C20 121.23(16)
C18 C19 H19 119.4
C20 C19 H19 119.4
C21 C20 C19 119.73(15)
C21 C20 H20 120.1
C19 C20 H20 120.1
C20 C21 C22 121.14(16)
C20 C21 H21 119.4
C22 C21 H21 119.4
C23 C22 C21 121.28(14)
C23 C22 C17 119.32(13)
C21 C22 C17 119.41(14)
C22 C23 C24 122.50(14)
C22 C23 H23 118.8
C24 C23 H23 118.8
C23 C24 C25 121.33(14)
C23 C24 C29 119.26(13)
C25 C24 C29 119.39(14)
C26 C25 C24 121.21(15)
C26 C25 H25 119.4
C24 C25 H25 119.4
C25 C26 C27 119.94(14)
C25 C26 H26 120.0
C27 C26 H26 120.0
C28 C27 C26 121.09(15)
C28 C27 H27 119.5
C26 C27 H27 119.5
C27 C28 C29 121.56(14)
C27 C28 H28 119.2
C29 C28 H28 119.2
C16 C29 C28 124.11(12)
C16 C29 C24 119.04(13)
C28 C29 C24 116.78(12)

loop_
_geom_bond_atom_site_label_1
_geom_bond_atom_site_label_2
_geom_bond_distance
C1 C14 1.413(2)
C1 C2 1.430(2)
C1 C6 1.436(2)
C2 C3 1.356(2)
C2 H2 0.9300
C3 C4 1.411(2)
C3 H3 0.9300
C4 C5 1.347(3)
C4 H4 0.9300
C5 C6 1.426(2)
C5 H5 0.9300
C6 C7 1.390(2)
C7 C8 1.391(2)
C7 H7 0.9300
C8 C9 1.426(2)
C8 C13 1.428(2)
C9 C10 1.348(2)
C9 H9 0.9300
C10 C11 1.408(2)
C10 H10 0.9300
C11 C12 1.354(2)
C11 H11 0.9300
C12 C13 1.428(2)
C12 H12 0.9300
C13 C14 1.418(2)
C14 C15 1.502(2)
C15 O1 1.2203(16)
C15 C16 1.5076(19)
C16 C29 1.4134(19)
C16 C17 1.420(2)
C17 C18 1.421(2)
C17 C22 1.432(2)
C18 C19 1.360(2)
C18 H18 0.9300
C19 C20 1.401(2)
C19 H19 0.9300
C20 C21 1.348(2)
C20 H20 0.9300
C21 C22 1.430(2)
C21 H21 0.9300
C22 C23 1.386(2)
C23 C24 1.391(2)
C23 H23 0.9300
C24 C25 1.423(2)
C24 C29 1.4389(19)
C25 C26 1.350(2)
C25 H25 0.9300
C26 C27 1.410(2)
C26 H26 0.9300
C27 C28 1.354(2)
C27 H27 0.9300
C28 C29 1.431(2)
C28 H28 0.9300

loop_
_geom_torsion_atom_site_label_1
_geom_torsion_atom_site_label_2
_geom_torsion_atom_site_label_3
_geom_torsion_atom_site_label_4
_geom_torsion
C14 C1 C2 C3 -177.23(13)
C6 C1 C2 C3 -0.5(2)
C1 C2 C3 C4 0.8(2)
C2 C3 C4 C5 -0.4(2)
C3 C4 C5 C6 -0.3(2)
C4 C5 C6 C7 179.03(15)
C4 C5 C6 C1 0.5(2)
C14 C1 C6 C7 -1.83(19)
C2 C1 C6 C7 -178.67(12)
C14 C1 C6 C5 176.78(12)
C2 C1 C6 C5 -0.06(19)
C5 C6 C7 C8 -175.21(13)
C1 C6 C7 C8 3.4(2)
C6 C7 C8 C9 177.94(13)
C6 C7 C8 C13 -1.6(2)
C7 C8 C9 C10 179.14(15)
C13 C8 C9 C10 -1.3(2)
C8 C9 C10 C11 -0.4(2)
C9 C10 C11 C12 1.3(3)
C10 C11 C12 C13 -0.4(2)
C11 C12 C13 C14 -177.78(13)
C11 C12 C13 C8 -1.3(2)
C7 C8 C13 C14 -1.69(19)
C9 C8 C13 C14 178.78(12)
C7 C8 C13 C12 -178.37(13)
C9 C8 C13 C12 2.10(19)
C2 C1 C14 C13 175.25(12)
C6 C1 C14 C13 -1.39(18)
C2 C1 C14 C15 -2.30(19)
C6 C1 C14 C15 -178.93(12)
C12 C13 C14 C1 179.57(12)
C8 C13 C14 C1 3.14(18)
C12 C13 C14 C15 -2.81(19)
C8 C13 C14 C15 -179.24(11)
C1 C14 C15 O1 127.92(14)
C13 C14 C15 O1 -49.69(18)
C1 C14 C15 C16 -52.57(17)
C13 C14 C15 C16 129.83(13)
O1 C15 C16 C29 130.44(14)
C14 C15 C16 C29 -49.08(18)
O1 C15 C16 C17 -46.49(18)
C14 C15 C16 C17 133.99(13)
C29 C16 C17 C18 177.47(13)
C15 C16 C17 C18 -5.6(2)
C29 C16 C17 C22 0.54(19)
C15 C16 C17 C22 177.48(12)
C16 C17 C18 C19 -178.00(14)
C22 C17 C18 C19 -1.0(2)
C17 C18 C19 C20 -1.2(2)
C18 C19 C20 C21 2.0(3)
C19 C20 C21 C22 -0.5(3)
C20 C21 C22 C23 177.76(15)
C20 C21 C22 C17 -1.8(2)
C16 C17 C22 C23 0.0(2)
C18 C17 C22 C23 -177.10(13)
C16 C17 C22 C21 179.58(13)
C18 C17 C22 C21 2.43(19)
C21 C22 C23 C24 -179.98(14)
C17 C22 C23 C24 -0.5(2)
C22 C23 C24 C25 -178.05(14)
C22 C23 C24 C29 0.3(2)
C23 C24 C25 C26 177.50(15)
C29 C24 C25 C26 -0.8(2)
C24 C25 C26 C27 -0.2(2)
C25 C26 C27 C28 0.6(2)
C26 C27 C28 C29 0.1(2)
C17 C16 C29 C28 176.33(13)
C15 C16 C29 C28 -0.5(2)
C17 C16 C29 C24 -0.72(19)
C15 C16 C29 C24 -177.57(12)
C27 C28 C29 C16 -178.18(14)
C27 C28 C29 C24 -1.1(2)
C23 C24 C29 C16 0.3(2)
C25 C24 C29 C16 178.68(13)
C23 C24 C29 C28 -176.95(13)
C25 C24 C29 C28 1.41(19)
